data_7236321
loop_
_publ_author_name
'Dang, Jeremy D.'
'Josey, David S.'
'Lough, Alan J.'
'Li, Yiying'
'Sifate, Alaa'
'Lu, Zheng-Hong'
'Bender, Timothy P.'

_publ_section_title
;
 The mixed alloyed chemical composition of chloro-(chloro)n-boron
 subnaphthalocyanines dictates their physical properties and performance
 in organic photovoltaic devices
;
_journal_issue 24
_journal_name_full 'Journal of Materials Chemistry A'
_journal_page_first 9566
_journal_paper_doi 10.1039/C6TA02457B
_journal_volume 4
_journal_year 2016
_chemical_formula_sum 'C36 H16.87 B Cl2.13 N6'
_chemical_formula_weight 619.83
_chemical_name_common
;
Cl-BsubNc 
;
_chemical_name_systematic
;
(Chloro)(subnaphthalocyaninato)boron 
;
_space_group_crystal_system orthorhombic
_space_group_IT_number 62
_space_group_name_Hall '-P 2ac 2n'
_space_group_name_H-M_alt 'P n m a'
_atom_sites_solution_hydrogens geom
_audit_creation_method SHELXL-2014/7
_audit_update_record
;
2016-02-09 deposited with the CCDC.
2016-05-13 downloaded from the CCDC.
;
_cell_angle_alpha 90
_cell_angle_beta 90
_cell_angle_gamma 90
_cell_formula_units_Z 4
_cell_length_a 14.6230(5)
_cell_length_b 18.4530(6)
_cell_length_c 10.3923(3)
_cell_measurement_reflns_used 9530
_cell_measurement_temperature 147(2)
_cell_measurement_theta_max 66.17
_cell_measurement_theta_min 4.79
_cell_volume 2804.24(16)
_computing_cell_refinement APEX2
_computing_data_collection 'APEX2 (Bruker, 2014)'
_computing_data_reduction 'SAINT (Bruker, 2014)'
_computing_molecular_graphics 'PLATON (Spek, 2009)'
_computing_publication_material 'SHELXTL (Sheldrick, 2008)'
_computing_structure_refinement 'SHELXL-2014/7 (Sheldrick, 2015)'
_computing_structure_solution 'SHELXT (Sheldrick, 2015)'
_diffrn_ambient_temperature 147(2)
_diffrn_measured_fraction_theta_full 0.993
_diffrn_measured_fraction_theta_max 0.993
_diffrn_measurement_device_type 'Bruker Kappa APEX-DUO CCD'
_diffrn_measurement_method '\f and \w scans'
_diffrn_radiation_type CuK\a
_diffrn_radiation_wavelength 1.54178
_diffrn_reflns_av_R_equivalents 0.0536
_diffrn_reflns_av_unetI/netI 0.0205
_diffrn_reflns_Laue_measured_fraction_full 0.993
_diffrn_reflns_Laue_measured_fraction_max 0.993
_diffrn_reflns_limit_h_max 17
_diffrn_reflns_limit_h_min -17
_diffrn_reflns_limit_k_max 21
_diffrn_reflns_limit_k_min -22
_diffrn_reflns_limit_l_max 12
_diffrn_reflns_limit_l_min -12
_diffrn_reflns_number 32890
_diffrn_reflns_point_group_measured_fraction_full 0.993
_diffrn_reflns_point_group_measured_fraction_max 0.993
_diffrn_reflns_theta_full 67.293
_diffrn_reflns_theta_max 67.293
_diffrn_reflns_theta_min 4.793
_diffrn_source 'Bruker ImuS with multi-layer optics'
_exptl_absorpt_coefficient_mu 2.515
_exptl_absorpt_correction_T_max 0.7529
_exptl_absorpt_correction_T_min 0.6630
_exptl_absorpt_correction_type multi-scan
_exptl_absorpt_process_details 'SADABS (Sheldrick, 1996)'
_exptl_crystal_colour purple
_exptl_crystal_density_diffrn 1.468
_exptl_crystal_description Block
_exptl_crystal_F_000 1264
_exptl_crystal_size_max 0.19
_exptl_crystal_size_mid 0.17
_exptl_crystal_size_min 0.13
_refine_diff_density_max 0.262
_refine_diff_density_min -0.357
_refine_diff_density_rms 0.042
_refine_ls_extinction_method none
_refine_ls_goodness_of_fit_ref 1.042
_refine_ls_hydrogen_treatment constr
_refine_ls_matrix_type full
_refine_ls_number_parameters 235
_refine_ls_number_reflns 2588
_refine_ls_number_restraints 0
_refine_ls_restrained_S_all 1.042
_refine_ls_R_factor_all 0.0600
_refine_ls_R_factor_gt 0.0494
_refine_ls_shift/su_max 0.002
_refine_ls_shift/su_mean 0.000
_refine_ls_structure_factor_coef Fsqd
_refine_ls_weighting_details 'w=1/[\s^2^(Fo^2^)+(0.0603P)^2^+1.9885P] where P=(Fo^2^+2Fc^2^)/3'
_refine_ls_weighting_scheme calc
_refine_ls_wR_factor_gt 0.1263
_refine_ls_wR_factor_ref 0.1366
_reflns_Friedel_coverage 0.000
_reflns_number_gt 2187
_reflns_number_total 2588
_reflns_threshold_expression 'I > 2\s(I)'
_cod_data_source_file c6ta02457b2.cif
_cod_data_source_block d1491a_a
_cod_database_code 7236321
_shelx_shelxl_version_number 2014/7
_shelx_space_group_comment
; 
The symmetry employed for this shelxl refinement is uniquely defined 
by the following loop, which should always be used as a source of 
symmetry information in preference to the above space-group names. 
They are only intended as comments. 
;

loop_
_space_group_symop_operation_xyz
'x, y, z'
'-x+1/2, -y, z+1/2'
'x+1/2, -y+1/2, -z+1/2'
'-x, y+1/2, -z'
'-x, -y, -z'
'x-1/2, y, -z-1/2'
'-x-1/2, y-1/2, z-1/2'
'x, -y-1/2, z'

loop_
_atom_site_label
_atom_site_type_symbol
_atom_site_fract_x
_atom_site_fract_y
_atom_site_fract_z
_atom_site_U_iso_or_equiv
_atom_site_adp_type
_atom_site_occupancy
_atom_site_site_symmetry_order
_atom_site_calc_flag
_atom_site_refinement_flags_posn
_atom_site_refinement_flags_adp
_atom_site_refinement_flags_occupancy
_atom_site_disorder_assembly
_atom_site_disorder_group
Cl1 Cl 0.72078(6) 0.2500 0.76319(7) 0.0521(3) Uani 1 2 d S T P . .
Cl2 Cl 1.0450(4) 0.0849(4) 0.4398(4) 0.100(3) Uani 0.162(3) 1 d . . P A 1
Cl3 Cl 0.7565(2) -0.04626(15) 0.4188(3) 0.0789(14) Uani 0.236(3) 1 d . . P B 1
Cl4 Cl 0.4149(3) 0.1260(2) 0.3617(3) 0.0595(15) Uani 0.169(3) 1 d . . P C 1
N2 N 0.82633(16) 0.12425(14) 0.4874(2) 0.0651(6) Uani 1 1 d . . . . .
N3 N 0.82543(19) 0.2500 0.5367(3) 0.0570(7) Uani 1 2 d S T P . .
N4 N 0.68633(13) 0.18645(10) 0.52255(17) 0.0467(5) Uani 1 1 d . . . . .
N5 N 0.55404(18) 0.2500 0.4539(2) 0.0429(6) Uani 1 2 d S T P . .
C1 C 1.2704(2) 0.2118(4) 0.3052(4) 0.169(5) Uani 1 1 d . . . . .
H1 H 1.3224 0.1871 0.2783 0.203 Uiso 1 1 calc R U . . .
C2 C 1.1956(2) 0.1735(3) 0.3440(3) 0.139(2) Uani 1 1 d . . . . .
H2 H 1.1966 0.1231 0.3437 0.166 Uiso 1 1 calc R U . . .
C3 C 1.11537(19) 0.2116(2) 0.3851(2) 0.1050(17) Uani 1 1 d . . . . .
C4 C 1.0365(2) 0.1723(3) 0.4232(3) 0.0921(12) Uani 0.162(3) 1 d . . P A 1
C4A C 1.0365(2) 0.1723(3) 0.4232(3) 0.0921(12) Uani 0.838(3) 1 d . . P A 2
H4A H 1.0361 0.1219 0.4222 0.110 Uiso 0.838(3) 1 calc R U P A 2
C5 C 0.96002(17) 0.21113(19) 0.4619(2) 0.0749(9) Uani 1 1 d . . . . .
C6 C 0.86952(18) 0.18751(17) 0.5023(2) 0.0632(7) Uani 1 1 d . . . . .
C7 C 0.73453(18) 0.12497(14) 0.4913(2) 0.0551(6) Uani 1 1 d . . . . .
C8 C 0.66737(19) 0.07546(13) 0.4386(2) 0.0559(6) Uani 1 1 d . . . . .
C9 C 0.6706(2) 0.00402(14) 0.3997(3) 0.0705(8) Uani 0.236(3) 1 d . . P B 1
C9A C 0.6706(2) 0.00402(14) 0.3997(3) 0.0705(8) Uani 0.764(3) 1 d . . P B 2
H9A H 0.7247 -0.0221 0.4081 0.085 Uiso 0.764(3) 1 calc R U P B 2
C10 C 0.5926(3) -0.02956(13) 0.3475(3) 0.0755(9) Uani 1 1 d . . . . .
C11 C 0.5919(3) -0.10439(16) 0.3130(3) 0.1014(14) Uani 1 1 d . . . . .
H11A H 0.6441 -0.1324 0.3244 0.122 Uiso 1 1 calc R U . . .
C12 C 0.5142(4) -0.13502(18) 0.2631(4) 0.121(2) Uani 1 1 d . . . . .
H12A H 0.5139 -0.1841 0.2426 0.145 Uiso 1 1 calc R U . . .
C13 C 0.4363(4) -0.0943(2) 0.2428(3) 0.1154(18) Uani 1 1 d . . . . .
H13A H 0.3851 -0.1161 0.2064 0.138 Uiso 1 1 calc R U . . .
C14 C 0.4330(3) -0.02307(16) 0.2751(3) 0.0865(11) Uani 1 1 d . . . . .
H14A H 0.3798 0.0034 0.2609 0.104 Uiso 1 1 calc R U . . .
C15 C 0.5108(2) 0.01127(14) 0.3306(2) 0.0672(8) Uani 1 1 d . . . . .
C16 C 0.50764(19) 0.08418(13) 0.3705(2) 0.0551(6) Uani 0.169(3) 1 d . . P C 1
C16A C 0.50764(19) 0.08418(13) 0.3705(2) 0.0551(6) Uani 0.831(3) 1 d . . P C 2
H16A H 0.4544 0.1111 0.3598 0.066 Uiso 0.831(3) 1 calc R U P C 2
C17 C 0.58300(17) 0.11519(12) 0.4250(2) 0.0488(6) Uani 1 1 d . . . . .
C18 C 0.60020(15) 0.18821(11) 0.4726(2) 0.0432(5) Uani 1 1 d . . . . .
B1 B 0.7296(3) 0.2500 0.5827(4) 0.0482(8) Uani 1 2 d S T P . .

loop_
_atom_site_aniso_label
_atom_site_aniso_U_11
_atom_site_aniso_U_22
_atom_site_aniso_U_33
_atom_site_aniso_U_23
_atom_site_aniso_U_13
_atom_site_aniso_U_12
Cl1 0.0605(5) 0.0516(5) 0.0441(4) 0.000 0.0004(3) 0.000
Cl2 0.083(4) 0.174(7) 0.044(2) -0.029(3) -0.008(2) 0.049(4)
Cl3 0.095(2) 0.0483(17) 0.093(2) 0.0111(14) 0.0252(18) 0.0367(15)
Cl4 0.063(2) 0.061(2) 0.055(2) 0.0039(16) -0.0036(16) -0.0165(17)
N2 0.0649(14) 0.0791(17) 0.0512(12) 0.0002(11) 0.0017(10) 0.0264(12)
N3 0.0498(16) 0.077(2) 0.0448(15) 0.000 -0.0012(12) 0.000
N4 0.0521(11) 0.0427(10) 0.0454(10) 0.0002(8) 0.0016(8) 0.0077(8)
N5 0.0514(15) 0.0328(13) 0.0444(13) 0.000 0.0021(11) 0.000
C1 0.0574(18) 0.383(14) 0.0664(19) -0.014(3) 0.0115(15) 0.024(3)
C2 0.0584(19) 0.309(7) 0.0492(17) -0.016(3) 0.0033(15) 0.037(3)
C3 0.0531(15) 0.226(5) 0.0358(12) -0.0047(17) -0.0014(11) 0.013(2)
C4 0.0600(17) 0.179(4) 0.0376(13) -0.0062(18) -0.0029(12) 0.026(2)
C4A 0.0600(17) 0.179(4) 0.0376(13) -0.0062(18) -0.0029(12) 0.026(2)
C5 0.0516(14) 0.135(3) 0.0382(12) -0.0009(14) -0.0034(10) 0.0102(15)
C6 0.0563(15) 0.091(2) 0.0423(12) -0.0016(13) 0.0002(11) 0.0183(15)
C7 0.0692(16) 0.0497(13) 0.0463(12) 0.0013(10) 0.0053(11) 0.0194(12)
C8 0.0800(17) 0.0399(12) 0.0479(13) 0.0000(10) 0.0130(12) 0.0117(12)
C9 0.111(2) 0.0418(14) 0.0586(15) 0.0032(12) 0.0299(16) 0.0227(15)
C9A 0.111(2) 0.0418(14) 0.0586(15) 0.0032(12) 0.0299(16) 0.0227(15)
C10 0.138(3) 0.0346(13) 0.0536(15) -0.0060(11) 0.0378(17) -0.0082(16)
C11 0.192(4) 0.0386(15) 0.073(2) -0.0087(14) 0.067(2) -0.005(2)
C12 0.247(6) 0.0414(18) 0.075(2) -0.0216(17) 0.072(3) -0.048(3)
C13 0.212(5) 0.067(2) 0.066(2) -0.0276(19) 0.047(3) -0.071(3)
C14 0.143(3) 0.0618(17) 0.0546(16) -0.0134(13) 0.0220(17) -0.0476(19)
C15 0.114(2) 0.0412(14) 0.0467(13) -0.0071(11) 0.0213(14) -0.0186(15)
C16 0.0789(17) 0.0410(12) 0.0455(12) -0.0021(10) 0.0090(12) -0.0109(12)
C16A 0.0789(17) 0.0410(12) 0.0455(12) -0.0021(10) 0.0090(12) -0.0109(12)
C17 0.0678(15) 0.0346(11) 0.0438(12) -0.0018(9) 0.0070(11) 0.0021(11)
C18 0.0508(12) 0.0356(11) 0.0433(11) -0.0001(9) 0.0031(9) 0.0022(9)
B1 0.051(2) 0.049(2) 0.0448(19) 0.000 0.0019(16) 0.000

loop_
_atom_type_symbol
_atom_type_description
_atom_type_scat_dispersion_real
_atom_type_scat_dispersion_imag
_atom_type_scat_source
C C 0.0181 0.0091 'International Tables Vol C Tables 4.2.6.8 and 6.1.1.4'
H H 0.0000 0.0000 'International Tables Vol C Tables 4.2.6.8 and 6.1.1.4'
B B 0.0090 0.0039 'International Tables Vol C Tables 4.2.6.8 and 6.1.1.4'
Cl Cl 0.3639 0.7018 'International Tables Vol C Tables 4.2.6.8 and 6.1.1.4'
N N 0.0311 0.0180 'International Tables Vol C Tables 4.2.6.8 and 6.1.1.4'

loop_
_geom_angle_atom_site_label_1
_geom_angle_atom_site_label_2
_geom_angle_atom_site_label_3
_geom_angle
_geom_angle_site_symmetry_1
_geom_angle_site_symmetry_3
C6 N2 C7 117.4(2) . .
C6 N3 C6 114.8(3) . 8_565
C6 N3 B1 122.01(17) . .
C6 N3 B1 122.01(17) 8_565 .
C18 N4 C7 113.8(2) . .
C18 N4 B1 122.7(2) . .
C7 N4 B1 122.5(2) . .
C18 N5 C18 116.7(3) 8_565 .
C2 C1 C1 121.2(3) . 8_565
C2 C1 H1 119.4 . .
C1 C1 H1 119.4 8_565 .
C1 C2 C3 119.4(6) . .
C1 C2 H2 120.3 . .
C3 C2 H2 120.3 . .
C3 C3 C4A 120.8(2) 8_565 .
C3 C3 C4 120.8(2) 8_565 .
C3 C3 C2 119.4(3) 8_565 .
C4A C3 C2 119.8(4) . .
C4 C3 C2 119.8(4) . .
C5 C4 C3 118.1(4) . .
C5 C4 Cl2 122.9(4) . .
C3 C4 Cl2 118.4(3) . .
C5 C4A C3 118.1(4) . .
C5 C4A H4A 121.0 . .
C3 C4A H4A 121.0 . .
C4A C5 C5 121.1(2) . 8_565
C4 C5 C5 121.1(2) . 8_565
C4A C5 C6 131.4(3) . .
C4 C5 C6 131.4(3) . .
C5 C5 C6 107.42(18) 8_565 .
N2 C6 N3 122.9(2) . .
N2 C6 C5 131.1(3) . .
N3 C6 C5 104.6(3) . .
N2 C7 N4 121.9(2) . .
N2 C7 C8 131.3(2) . .
N4 C7 C8 105.2(2) . .
C9A C8 C17 119.1(3) . .
C9 C8 C17 119.1(3) . .
C9A C8 C7 133.6(3) . .
C9 C8 C7 133.6(3) . .
C17 C8 C7 107.2(2) . .
C8 C9 C10 120.4(3) . .
C8 C9 Cl3 123.6(3) . .
C10 C9 Cl3 115.8(3) . .
C8 C9A C10 120.4(3) . .
C8 C9A H9A 119.8 . .
C10 C9A H9A 119.8 . .
C9A C10 C15 119.7(2) . .
C9 C10 C15 119.7(2) . .
C9A C10 C11 122.0(4) . .
C9 C10 C11 122.0(4) . .
C15 C10 C11 118.3(4) . .
C12 C11 C10 120.0(4) . .
C12 C11 H11A 120.0 . .
C10 C11 H11A 120.0 . .
C11 C12 C13 121.1(3) . .
C11 C12 H12A 119.4 . .
C13 C12 H12A 119.4 . .
C14 C13 C12 121.2(5) . .
C14 C13 H13A 119.4 . .
C12 C13 H13A 119.4 . .
C13 C14 C15 120.2(4) . .
C13 C14 H14A 119.9 . .
C15 C14 H14A 119.9 . .
C16A C15 C10 119.8(3) . .
C16 C15 C10 119.8(3) . .
C16A C15 C14 121.2(3) . .
C16 C15 C14 121.2(3) . .
C10 C15 C14 119.0(3) . .
C17 C16 C15 119.7(3) . .
C17 C16 Cl4 121.2(2) . .
C15 C16 Cl4 118.9(3) . .
C17 C16A C15 119.7(3) . .
C17 C16A H16A 120.1 . .
C15 C16A H16A 120.1 . .
C16A C17 C8 121.2(2) . .
C16 C17 C8 121.2(2) . .
C16A C17 C18 131.9(2) . .
C16 C17 C18 131.9(2) . .
C8 C17 C18 106.8(2) . .
N5 C18 N4 122.8(2) . .
N5 C18 C17 130.6(2) . .
N4 C18 C17 105.47(19) . .
N4 B1 N4 105.7(3) 8_565 .
N4 B1 N3 105.6(2) 8_565 .
N4 B1 N3 105.6(2) . .
N4 B1 Cl1 113.22(18) 8_565 .
N4 B1 Cl1 113.21(18) . .
N3 B1 Cl1 112.8(2) . .

loop_
_geom_bond_atom_site_label_1
_geom_bond_atom_site_label_2
_geom_bond_distance
_geom_bond_site_symmetry_2
Cl1 B1 1.880(4) .
Cl2 C4 1.627(8) .
Cl3 C9 1.574(4) .
Cl4 C16 1.564(5) .
N2 C6 1.336(4) .
N2 C7 1.343(3) .
N3 C6 1.369(3) .
N3 C6 1.369(3) 8_565
N3 B1 1.481(5) .
N4 C18 1.363(3) .
N4 C7 1.375(3) .
N4 B1 1.471(3) .
N5 C18 1.339(2) 8_565
N5 C18 1.339(2) .
C1 C2 1.363(6) .
C1 C1 1.409(14) 8_565
C1 H1 0.9300 .
C2 C3 1.433(5) .
C2 H2 0.9300 .
C3 C3 1.416(9) 8_565
C3 C4A 1.419(5) .
C3 C4 1.419(5) .
C4 C5 1.388(4) .
C4A C5 1.388(4) .
C4A H4A 0.9300 .
C5 C5 1.435(7) 8_565
C5 C6 1.455(4) .
C7 C8 1.449(4) .
C8 C9A 1.380(3) .
C8 C9 1.380(3) .
C8 C17 1.442(3) .
C9 C10 1.407(5) .
C9A C10 1.407(5) .
C9A H9A 0.9300 .
C10 C15 1.425(5) .
C10 C11 1.427(4) .
C11 C12 1.371(6) .
C11 H11A 0.9300 .
C12 C13 1.381(7) .
C12 H12A 0.9300 .
C13 C14 1.357(5) .
C13 H13A 0.9300 .
C14 C15 1.425(5) .
C14 H14A 0.9300 .
C15 C16A 1.409(3) .
C15 C16 1.409(3) .
C16 C17 1.365(3) .
C16A C17 1.365(3) .
C16A H16A 0.9300 .
C17 C18 1.457(3) .
B1 N4 1.471(3) 8_565

loop_
_geom_torsion_atom_site_label_1
_geom_torsion_atom_site_label_2
_geom_torsion_atom_site_label_3
_geom_torsion_atom_site_label_4
_geom_torsion
_geom_torsion_site_symmetry_1
_geom_torsion_site_symmetry_4
C1 C1 C2 C3 0.2(4) 8_565 .
C1 C2 C3 C3 -0.2(4) . 8_565
C1 C2 C3 C4A 178.8(3) . .
C1 C2 C3 C4 178.8(3) . .
C3 C3 C4 C5 -0.8(3) 8_565 .
C2 C3 C4 C5 -179.7(2) . .
C3 C3 C4 Cl2 -171.8(2) 8_565 .
C2 C3 C4 Cl2 9.2(4) . .
C3 C3 C4A C5 -0.8(3) 8_565 .
C2 C3 C4A C5 -179.7(2) . .
C3 C4A C5 C5 0.8(3) . 8_565
C3 C4A C5 C6 178.1(2) . .
C3 C4 C5 C5 0.8(3) . 8_565
Cl2 C4 C5 C5 171.4(2) . 8_565
C3 C4 C5 C6 178.1(2) . .
Cl2 C4 C5 C6 -11.3(5) . .
C7 N2 C6 N3 8.2(4) . .
C7 N2 C6 C5 -156.2(3) . .
C6 N3 C6 N2 -156.79(19) 8_565 .
B1 N3 C6 N2 11.2(4) . .
C6 N3 C6 C5 11.2(4) 8_565 .
B1 N3 C6 C5 179.2(3) . .
C4A C5 C6 N2 -17.3(5) . .
C4 C5 C6 N2 -17.3(5) . .
C5 C5 C6 N2 160.3(2) 8_565 .
C4A C5 C6 N3 176.2(3) . .
C4 C5 C6 N3 176.2(3) . .
C5 C5 C6 N3 -6.3(2) 8_565 .
C6 N2 C7 N4 -6.6(3) . .
C6 N2 C7 C8 156.5(3) . .
C18 N4 C7 N2 154.2(2) . .
B1 N4 C7 N2 -14.8(4) . .
C18 N4 C7 C8 -12.7(3) . .
B1 N4 C7 C8 178.4(2) . .
N2 C7 C8 C9A 21.0(5) . .
N4 C7 C8 C9A -173.9(3) . .
N2 C7 C8 C9 21.0(5) . .
N4 C7 C8 C9 -173.9(3) . .
N2 C7 C8 C17 -157.2(3) . .
N4 C7 C8 C17 7.9(3) . .
C17 C8 C9 C10 0.0(4) . .
C7 C8 C9 C10 -177.9(3) . .
C17 C8 C9 Cl3 -175.5(2) . .
C7 C8 C9 Cl3 6.5(4) . .
C17 C8 C9A C10 0.0(4) . .
C7 C8 C9A C10 -177.9(3) . .
C8 C9A C10 C15 2.2(4) . .
C8 C9A C10 C11 -176.4(2) . .
C8 C9 C10 C15 2.2(4) . .
Cl3 C9 C10 C15 178.1(2) . .
C8 C9 C10 C11 -176.4(2) . .
Cl3 C9 C10 C11 -0.5(4) . .
C9A C10 C11 C12 179.6(3) . .
C9 C10 C11 C12 179.6(3) . .
C15 C10 C11 C12 1.0(4) . .
C10 C11 C12 C13 1.3(5) . .
C11 C12 C13 C14 -2.0(5) . .
C12 C13 C14 C15 0.2(5) . .
C9A C10 C15 C16A -2.3(4) . .
C11 C10 C15 C16A 176.3(2) . .
C9 C10 C15 C16 -2.3(4) . .
C11 C10 C15 C16 176.3(2) . .
C9A C10 C15 C14 178.7(2) . .
C9 C10 C15 C14 178.7(2) . .
C11 C10 C15 C14 -2.7(4) . .
C13 C14 C15 C16A -176.9(3) . .
C13 C14 C15 C16 -176.9(3) . .
C13 C14 C15 C10 2.1(4) . .
C10 C15 C16 C17 0.1(3) . .
C14 C15 C16 C17 179.1(2) . .
C10 C15 C16 Cl4 -175.0(2) . .
C14 C15 C16 Cl4 4.1(4) . .
C10 C15 C16A C17 0.1(3) . .
C14 C15 C16A C17 179.1(2) . .
C15 C16A C17 C8 2.2(3) . .
C15 C16A C17 C18 178.8(2) . .
C15 C16 C17 C8 2.2(3) . .
Cl4 C16 C17 C8 177.1(2) . .
C15 C16 C17 C18 178.8(2) . .
Cl4 C16 C17 C18 -6.3(4) . .
C9A C8 C17 C16A -2.3(3) . .
C7 C8 C17 C16A 176.2(2) . .
C9 C8 C17 C16 -2.3(3) . .
C7 C8 C17 C16 176.2(2) . .
C9A C8 C17 C18 -179.6(2) . .
C9 C8 C17 C18 -179.6(2) . .
C7 C8 C17 C18 -1.2(3) . .
C18 N5 C18 N4 7.5(4) 8_565 .
C18 N5 C18 C17 -158.51(17) 8_565 .
C7 N4 C18 N5 -157.0(2) . .
B1 N4 C18 N5 11.8(4) . .
C7 N4 C18 C17 12.0(2) . .
B1 N4 C18 C17 -179.1(2) . .
C16A C17 C18 N5 -15.2(4) . .
C16 C17 C18 N5 -15.2(4) . .
C8 C17 C18 N5 161.7(2) . .
C16A C17 C18 N4 176.9(2) . .
C16 C17 C18 N4 176.9(2) . .
C8 C17 C18 N4 -6.1(2) . .
C18 N4 B1 N4 -26.7(4) . 8_565
C7 N4 B1 N4 141.19(19) . 8_565
C18 N4 B1 N3 -138.4(2) . .
C7 N4 B1 N3 29.5(3) . .
C18 N4 B1 Cl1 97.7(2) . .
C7 N4 B1 Cl1 -94.3(3) . .
C6 N3 B1 N4 -139.4(2) . 8_565
C6 N3 B1 N4 27.7(4) 8_565 8_565
C6 N3 B1 N4 -27.7(4) . .
C6 N3 B1 N4 139.4(2) 8_565 .
C6 N3 B1 Cl1 96.4(3) . .
C6 N3 B1 Cl1 -96.4(3) 8_565 .
